data_1538496
loop_
_publ_author_name
'Preiss, H.'

_publ_section_title
;
 Strukturverfeinerung und Untersuchung der thermischen Schwingungen am
 festen Phosphor(V)-chlorid
;
_journal_name_full 'Zeitschrift fuer Anorganische und Allgemeine Chemie'
_journal_page_first 51
_journal_page_last 56
_journal_volume 380
_journal_year 1971
_chemical_formula_sum 'Cl5 P'
_chemical_name_systematic 'P Cl5'
_space_group_IT_number 85
_symmetry_space_group_name_Hall '-P 4a'
_symmetry_space_group_name_H-M 'P 4/n :2'
_cell_angle_alpha 90
_cell_angle_beta 90
_cell_angle_gamma 90
_cell_formula_units_Z 4
_cell_length_a 9.22
_cell_length_b 9.22
_cell_length_c 7.44
_cell_volume 632.462
_citation_journal_id_ASTM ZAACAB
_cod_data_source_file Preiss_ZAACAB_1971_1050.cif
_cod_data_source_block Cl5P1
_cod_original_cell_volume 632.4625
_cod_original_formula_sum 'Cl5 P1'
_cod_database_code 1538496

loop_
_symmetry_equiv_pos_as_xyz
x,y,z
-y+1/2,x,z
-x+1/2,-y+1/2,z
y,-x+1/2,z
-x,-y,-z
y-1/2,-x,-z
x-1/2,y-1/2,-z
-y,x-1/2,-z

loop_
_atom_site_label
_atom_site_type_symbol
_atom_site_fract_x
_atom_site_fract_y
_atom_site_fract_z
_atom_site_occupancy
_atom_site_U_iso_or_equiv
Cl2 Cl-1 0.25 0.25 0.9047 1 0.0
Cl3 Cl-1 0.7921 0.0875 0.8512 1 0.0
P1 P+5 0.75 0.25 0 1 0.0
Cl4 Cl-1 0.1627 0.0386 0.6154 1 0.0
Cl1 Cl-1 0.25 0.25 0.3278 1 0.0
P2 P+5 0.25 0.25 0.6185 1 0.0
